data_4112966
loop_
_publ_author_name
'Rosa Llusar'
'Santiago Uriel'
'Cristian Vicent'
'Juan M. Clemente-Juan'
'Eugenio Coronado'
'Carlos J. G\'omez-Garc\'ia'
'Benoit Bra\"ida'
'Enric Canadell'

_publ_contact_author 'Uriel Rubio Santiago'
_publ_contact_author_address 'CPS University of Zaragoza 50015 Zaragoza (Spain)'
_publ_contact_author_email suriel@unizar.es
_publ_contact_author_phone '+34 976 762397'
_publ_section_title
;
 Single-Component Magnetic Conductors Based on Mo3S7 Trinuclear Clusters
 with Outer Dithiolate Ligands
;
_journal_name_full 'Journal of the American Chemical Society'
_journal_page_first 12076
_journal_page_last 12083
_journal_paper_doi 10.1021/ja0474244
_journal_volume 126
_journal_year 2004
_chemical_formula_sum 'C57 H40 Mo3 P2 S22'
_chemical_formula_weight 1779.97
_chemical_name_systematic
; 
 ? 
;
_space_group_IT_number 2
_symmetry_cell_setting triclinic
_symmetry_space_group_name_Hall '-P 1'
_symmetry_space_group_name_H-M 'P -1'
_atom_sites_solution_hydrogens geom
_atom_sites_solution_primary direct
_atom_sites_solution_secondary difmap
_audit_creation_method SHELXL-97
_cell_angle_alpha 64.733(7)
_cell_angle_beta 70.887(7)
_cell_angle_gamma 76.725(7)
_cell_formula_units_Z 2
_cell_length_a 15.784(4)
_cell_length_b 16.137(4)
_cell_length_c 16.380(4)
_cell_measurement_temperature 293(2)
_cell_volume 3545.2(15)
_computing_cell_refinement 'Bruker SMART'
_computing_data_collection 'Bruker SMART'
_computing_data_reduction 'Bruker SHELXTL'
_computing_molecular_graphics 'Bruker SHELXTL'
_computing_publication_material 'Bruker SHELXTL'
_computing_structure_refinement 'SHELXL-97 (Sheldrick, 1997)'
_computing_structure_solution 'SHELXS-97 (Sheldrick, 1990)'
_diffrn_ambient_temperature 293(2)
_diffrn_measured_fraction_theta_full 1.000
_diffrn_measured_fraction_theta_max 1.000
_diffrn_measurement_device_type 'CCD area detector'
_diffrn_measurement_method 'phi and omega scans'
_diffrn_radiation_monochromator graphite
_diffrn_radiation_source 'fine-focus sealed tube'
_diffrn_radiation_type MoK\a
_diffrn_radiation_wavelength 0.71073
_diffrn_reflns_av_R_equivalents 0.0690
_diffrn_reflns_av_sigmaI/netI 0.1379
_diffrn_reflns_limit_h_max 17
_diffrn_reflns_limit_h_min -17
_diffrn_reflns_limit_k_max 17
_diffrn_reflns_limit_k_min -10
_diffrn_reflns_limit_l_max 18
_diffrn_reflns_limit_l_min -18
_diffrn_reflns_number 17418
_diffrn_reflns_theta_full 23.25
_diffrn_reflns_theta_max 23.25
_diffrn_reflns_theta_min 1.37
_exptl_absorpt_coefficient_mu 1.253
_exptl_absorpt_correction_T_max 1.1785
_exptl_absorpt_correction_T_min 0.9456
_exptl_absorpt_correction_type refdelf
_exptl_crystal_colour Violet
_exptl_crystal_density_diffrn 1.667
_exptl_crystal_description Plate
_exptl_crystal_F_000 1780
_exptl_crystal_size_max 0.16
_exptl_crystal_size_mid 0.14
_exptl_crystal_size_min 0.08
_refine_diff_density_max 1.650
_refine_diff_density_min -0.920
_refine_diff_density_rms 0.212
_refine_ls_extinction_method none
_refine_ls_goodness_of_fit_ref 1.030
_refine_ls_hydrogen_treatment mixed
_refine_ls_matrix_type full
_refine_ls_number_parameters 717
_refine_ls_number_reflns 10172
_refine_ls_number_restraints 0
_refine_ls_restrained_S_all 1.030
_refine_ls_R_factor_all 0.1356
_refine_ls_R_factor_gt 0.0641
_refine_ls_shift/su_max 0.002
_refine_ls_shift/su_mean 0.000
_refine_ls_structure_factor_coef Fsqd
_refine_ls_weighting_details 'calc w=1/[\s^2^(Fo^2^)+(0.0896P)^2^+0.0000P] where P=(Fo^2^+2Fc^2^)/3'
_refine_ls_weighting_scheme calc
_refine_ls_wR_factor_gt 0.1555
_refine_ls_wR_factor_ref 0.1935
_reflns_number_gt 5657
_reflns_number_total 10172
_reflns_threshold_expression >2sigma(I)
_cod_data_source_file ja0474244si20040521_054212.cif
_cod_data_source_block (PPh4)2Mo3S7(dmit)3
_cod_depositor_comments
;
The following automatic conversions were performed:

'_exptl_absorpt_correction_type' value 'refdelf ' changed to
'refdelf' according to the built-in table from CIF Core dictionary
named 'cif_core.dic' version 2.4.1 from 2010-06-29.

Automatic conversion script
Id: cif_fix_values 1715 2011-07-08 13:25:40Z adriana 
;
_cod_original_cell_volume 3545.2(16)
_cod_database_code 4112966

loop_
_symmetry_equiv_pos_as_xyz
'x, y, z'
'-x, -y, -z'

loop_
_atom_site_label
_atom_site_type_symbol
_atom_site_fract_x
_atom_site_fract_y
_atom_site_fract_z
_atom_site_U_iso_or_equiv
_atom_site_adp_type
_atom_site_occupancy
_atom_site_symmetry_multiplicity
_atom_site_calc_flag
_atom_site_refinement_flags
Mo1 Mo 0.02252(7) 0.67669(7) 0.85737(7) 0.0273(3) Uani 1 1 d .
Mo2 Mo 0.12317(7) 0.74015(7) 0.92459(7) 0.0258(3) Uani 1 1 d .
Mo3 Mo 0.20902(7) 0.65873(7) 0.79681(7) 0.0305(3) Uani 1 1 d .
S1 S 0.1145(2) 0.7995(2) 0.7672(2) 0.0342(8) Uani 1 1 d .
S2 S 0.0178(2) 0.62893(19) 1.0194(2) 0.0298(7) Uani 1 1 d .
S3 S -0.0455(2) 0.7579(2) 0.9672(2) 0.0328(7) Uani 1 1 d .
S4 S 0.1179(2) 0.5333(2) 0.8670(2) 0.0337(8) Uani 1 1 d .
S5 S 0.1089(2) 0.6133(2) 0.7343(2) 0.0409(8) Uani 1 1 d .
S6 S 0.2329(2) 0.6064(2) 0.9497(2) 0.0362(8) Uani 1 1 d .
S7 S 0.2912(2) 0.7226(2) 0.8603(2) 0.0399(8) Uani 1 1 d .
S10 S -0.0730(2) 0.7856(2) 0.7551(2) 0.0387(8) Uani 1 1 d .
S11 S -0.1065(2) 0.5803(2) 0.9205(2) 0.0371(8) Uani 1 1 d .
S12 S -0.2710(3) 0.8049(3) 0.7662(3) 0.0592(11) Uani 1 1 d .
S13 S -0.2997(2) 0.6268(3) 0.9117(3) 0.0526(10) Uani 1 1 d .
S14 S -0.4476(3) 0.7336(4) 0.8200(4) 0.0986(18) Uani 1 1 d .
S20 S 0.1222(2) 0.9051(2) 0.8833(2) 0.0336(8) Uani 1 1 d .
S21 S 0.1294(2) 0.7230(2) 1.0829(2) 0.0386(8) Uani 1 1 d .
S22 S 0.1171(2) 1.0162(2) 0.9930(2) 0.0400(8) Uani 1 1 d .
S23 S 0.1247(2) 0.8597(2) 1.1621(2) 0.0428(9) Uani 1 1 d .
S24 S 0.1246(3) 1.0446(2) 1.1593(3) 0.0573(11) Uani 1 1 d .
S30 S 0.2887(2) 0.7514(2) 0.6372(2) 0.0403(8) Uani 1 1 d .
S31 S 0.3352(3) 0.5359(3) 0.7782(3) 0.0607(11) Uani 1 1 d .
S32 S 0.4682(3) 0.7220(4) 0.5109(3) 0.1021(19) Uani 1 1 d .
S33 S 0.5074(3) 0.5368(3) 0.6326(3) 0.0957(18) Uani 1 1 d .
S34 S 0.6458(4) 0.6206(5) 0.4546(4) 0.154(3) Uani 1 1 d .
C10 C -0.1752(8) 0.7409(8) 0.8050(9) 0.038(3) Uani 1 1 d .
C11 C -0.1918(8) 0.6564(8) 0.8754(8) 0.033(3) Uani 1 1 d .
C12 C -0.3461(9) 0.7240(10) 0.8316(10) 0.057(4) Uani 1 1 d .
C20 C 0.1214(8) 0.8350(8) 1.0699(8) 0.036(3) Uani 1 1 d .
C21 C 0.1191(7) 0.9100(7) 0.9889(8) 0.027(3) Uani 1 1 d .
C22 C 0.1240(8) 0.9782(8) 1.1065(8) 0.040(3) Uani 1 1 d .
C30 C 0.3865(8) 0.6797(10) 0.6133(9) 0.048(4) Uani 1 1 d .
C31 C 0.4041(9) 0.5971(11) 0.6694(10) 0.057(4) Uani 1 1 d .
C32 C 0.5474(13) 0.6305(14) 0.5261(13) 0.098(6) Uiso 1 1 d .
P1 P 1.0526(2) 0.2883(2) -0.4666(2) 0.0422(9) Uani 1 1 d .
C100 C 0.3892(10) 1.0286(10) -0.2667(12) 0.068(5) Uani 1 1 d .
C101 C 0.3313(12) 1.0970(14) -0.3084(12) 0.093(6) Uiso 1 1 d .
H101 H 0.3127 1.1485 -0.2927 0.111 Uiso 1 1 calc R
C102 C 0.2984(15) 1.0900(17) -0.3774(16) 0.133(8) Uiso 1 1 d .
H102 H 0.2660 1.1403 -0.4133 0.160 Uiso 1 1 calc R
C103 C 0.3161(15) 1.0054(16) -0.3899(15) 0.122(8) Uiso 1 1 d .
H103 H 0.2888 0.9966 -0.4275 0.146 Uiso 1 1 calc R
C104 C 0.3740(14) 0.9373(17) -0.3457(15) 0.123(8) Uiso 1 1 d .
H104 H 0.3909 0.8836 -0.3576 0.147 Uiso 1 1 calc R
C105 C 0.4084(12) 0.9485(13) -0.2815(12) 0.088(6) Uiso 1 1 d .
H105 H 0.4447 0.9002 -0.2487 0.105 Uiso 1 1 calc R
C106 C 0.5502(9) 1.0666(9) -0.2472(10) 0.047(4) Uani 1 1 d .
C107 C 0.5965(10) 1.0924(11) -0.2054(12) 0.071(5) Uani 1 1 d .
H107 H 0.5682 1.0959 -0.1472 0.085 Uiso 1 1 calc R
C108 C 0.6845(13) 1.1133(13) -0.2484(14) 0.094(6) Uani 1 1 d .
H108 H 0.7174 1.1294 -0.2205 0.113 Uiso 1 1 calc R
C109 C 0.7197(15) 1.1088(14) -0.3343(16) 0.100(7) Uiso 1 1 d .
H109 H 0.7792 1.1219 -0.3634 0.120 Uiso 1 1 calc R
C110 C 0.6808(14) 1.0887(12) -0.3800(12) 0.087(6) Uani 1 1 d .
H110 H 0.7088 1.0901 -0.4401 0.104 Uiso 1 1 calc R
C111 C 0.5937(13) 1.0647(11) -0.3335(12) 0.078(5) Uani 1 1 d .
H111 H 0.5637 1.0466 -0.3624 0.094 Uiso 1 1 calc R
C112 C 0.3789(9) 1.1309(10) -0.1502(10) 0.047(4) Uani 1 1 d .
C113 C 0.3897(10) 1.2220(11) -0.2154(11) 0.061(4) Uani 1 1 d .
H113 H 0.4275 1.2330 -0.2752 0.073 Uiso 1 1 calc R
C114 C 0.3448(11) 1.2935(11) -0.1904(12) 0.065(4) Uani 1 1 d .
H114 H 0.3498 1.3534 -0.2346 0.078 Uiso 1 1 calc R
C115 C 0.2946(10) 1.2801(12) -0.1053(12) 0.062(4) Uani 1 1 d .
H115 H 0.2680 1.3302 -0.0884 0.074 Uiso 1 1 calc R
C116 C 0.2811(9) 1.1930(12) -0.0414(12) 0.061(4) Uani 1 1 d .
H116 H 0.2435 1.1835 0.0182 0.074 Uiso 1 1 calc R
C117 C 0.3238(9) 1.1181(11) -0.0658(12) 0.065(5) Uani 1 1 d .
H117 H 0.3138 1.0586 -0.0226 0.078 Uiso 1 1 calc R
C118 C 0.4358(9) 0.9306(9) -0.0927(10) 0.049(4) Uani 1 1 d .
C119 C 0.3595(9) 0.8871(11) -0.0542(11) 0.060(4) Uani 1 1 d .
H119 H 0.3091 0.9145 -0.0772 0.072 Uiso 1 1 calc R
C120 C 0.3571(10) 0.8035(11) 0.0180(12) 0.070(5) Uani 1 1 d .
H120 H 0.3048 0.7742 0.0437 0.084 Uiso 1 1 calc R
C121 C 0.4302(12) 0.7619(12) 0.0536(11) 0.074(5) Uani 1 1 d .
H121 H 0.4277 0.7047 0.1028 0.089 Uiso 1 1 calc R
C122 C 0.5052(10) 0.8044(11) 0.0171(10) 0.063(4) Uani 1 1 d .
H122 H 0.5550 0.7762 0.0411 0.076 Uiso 1 1 calc R
C123 C 0.5098(9) 0.8906(10) -0.0569(9) 0.053(4) Uani 1 1 d .
H123 H 0.5617 0.9203 -0.0814 0.064 Uiso 1 1 calc R
P2 P 0.4377(2) 1.0393(3) -0.1893(3) 0.0478(10) Uani 1 1 d .
C200 C 1.1111(10) 0.3635(8) -0.5775(8) 0.042(3) Uani 1 1 d .
C201 C 1.0637(11) 0.4245(8) -0.6449(9) 0.051(4) Uani 1 1 d .
H201 H 1.0014 0.4274 -0.6322 0.062 Uiso 1 1 calc R
C202 C 1.1157(13) 0.4806(11) -0.7323(10) 0.073(5) Uani 1 1 d .
H202 H 1.0874 0.5219 -0.7783 0.088 Uiso 1 1 calc R
C203 C 1.2015(13) 0.4745(13) -0.7482(13) 0.083(5) Uiso 1 1 d .
H203 H 1.2331 0.5133 -0.8060 0.100 Uiso 1 1 calc R
C204 C 1.2518(12) 0.4133(12) -0.6847(13) 0.086(6) Uani 1 1 d .
H204 H 1.3143 0.4108 -0.7004 0.103 Uiso 1 1 calc R
C205 C 1.2038(11) 0.3568(10) -0.5971(10) 0.061(4) Uani 1 1 d .
H205 H 1.2338 0.3153 -0.5528 0.073 Uiso 1 1 calc R
C206 C 0.9343(9) 0.3198(9) -0.4491(8) 0.043(3) Uani 1 1 d .
C207 C 0.8888(11) 0.3023(10) -0.4984(9) 0.058(4) Uani 1 1 d .
H207 H 0.9209 0.2725 -0.5388 0.070 Uiso 1 1 calc R
C208 C 0.7990(11) 0.3270(12) -0.4899(11) 0.069(5) Uani 1 1 d .
H208 H 0.7712 0.3158 -0.5258 0.083 Uiso 1 1 calc R
C209 C 0.7501(13) 0.3675(11) -0.4298(14) 0.083(6) Uani 1 1 d .
H209 H 0.6888 0.3853 -0.4240 0.100 Uiso 1 1 calc R
C210 C 0.7931(12) 0.3817(11) -0.3775(12) 0.084(6) Uani 1 1 d .
H210 H 0.7594 0.4073 -0.3340 0.100 Uiso 1 1 calc R
C211 C 0.8839(10) 0.3597(10) -0.3866(10) 0.058(4) Uani 1 1 d .
H211 H 0.9112 0.3717 -0.3510 0.069 Uiso 1 1 calc R
C212 C 1.0904(8) 0.3003(9) -0.3794(8) 0.040(3) Uani 1 1 d .
C213 C 1.0925(10) 0.2272(11) -0.2949(9) 0.065(5) Uani 1 1 d .
H213 H 1.0788 0.1696 -0.2839 0.078 Uiso 1 1 calc R
C214 C 1.1150(12) 0.2408(15) -0.2282(11) 0.088(6) Uani 1 1 d .
H214 H 1.1176 0.1922 -0.1717 0.106 Uiso 1 1 calc R
C215 C 1.1337(10) 0.3268(15) -0.2446(11) 0.072(5) Uani 1 1 d .
H215 H 1.1485 0.3360 -0.1988 0.086 Uiso 1 1 calc R
C216 C 1.1308(10) 0.3982(12) -0.3271(11) 0.070(5) Uani 1 1 d .
H216 H 1.1438 0.4558 -0.3375 0.084 Uiso 1 1 calc R
C217 C 1.1093(9) 0.3861(10) -0.3941(9) 0.051(4) Uani 1 1 d .
H217 H 1.1071 0.4355 -0.4503 0.062 Uiso 1 1 calc R
C218 C 1.0712(10) 0.1713(9) -0.4608(9) 0.047(4) Uani 1 1 d .
C219 C 1.1318(10) 0.1487(10) -0.5316(9) 0.058(4) Uani 1 1 d .
H219 H 1.1670 0.1927 -0.5812 0.070 Uiso 1 1 calc R
C220 C 1.1406(13) 0.0628(10) -0.5299(11) 0.081(6) Uani 1 1 d .
H220 H 1.1795 0.0485 -0.5798 0.098 Uiso 1 1 calc R
C221 C 1.0939(12) -0.0010(11) -0.4570(12) 0.076(5) Uani 1 1 d .
H221 H 1.1034 -0.0611 -0.4541 0.091 Uiso 1 1 calc R
C222 C 1.0336(12) 0.0194(11) -0.3878(12) 0.073(5) Uani 1 1 d .
H222 H 1.0009 -0.0264 -0.3378 0.088 Uiso 1 1 calc R
C223 C 1.0192(11) 0.1051(10) -0.3888(10) 0.064(4) Uani 1 1 d .
H223 H 0.9748 0.1195 -0.3417 0.076 Uiso 1 1 calc R

loop_
_atom_site_aniso_label
_atom_site_aniso_U_11
_atom_site_aniso_U_22
_atom_site_aniso_U_33
_atom_site_aniso_U_23
_atom_site_aniso_U_13
_atom_site_aniso_U_12
Mo1 0.0366(6) 0.0208(6) 0.0273(6) -0.0088(5) -0.0131(5) -0.0021(5)
Mo2 0.0324(6) 0.0200(6) 0.0278(6) -0.0097(5) -0.0104(5) -0.0031(5)
Mo3 0.0365(6) 0.0239(6) 0.0315(6) -0.0133(5) -0.0055(5) -0.0035(5)
S1 0.049(2) 0.0245(17) 0.0287(17) -0.0075(14) -0.0126(15) -0.0046(15)
S2 0.0367(18) 0.0231(17) 0.0306(17) -0.0082(14) -0.0119(14) -0.0047(14)
S3 0.0351(18) 0.0273(18) 0.0357(18) -0.0143(15) -0.0102(15) 0.0031(15)
S4 0.0428(19) 0.0241(17) 0.0357(18) -0.0127(14) -0.0087(15) -0.0060(15)
S5 0.063(2) 0.0349(19) 0.0311(18) -0.0162(15) -0.0122(17) -0.0092(17)
S6 0.0390(19) 0.0288(18) 0.0428(19) -0.0140(15) -0.0164(16) 0.0018(15)
S7 0.0370(19) 0.035(2) 0.051(2) -0.0166(16) -0.0137(16) -0.0054(16)
S10 0.054(2) 0.0260(18) 0.0375(19) -0.0054(15) -0.0242(17) -0.0029(16)
S11 0.0414(19) 0.0266(18) 0.0455(19) -0.0063(15) -0.0252(16) -0.0022(15)
S12 0.053(2) 0.052(2) 0.062(2) -0.016(2) -0.025(2) 0.019(2)
S13 0.039(2) 0.053(2) 0.059(2) -0.019(2) -0.0136(18) 0.0020(18)
S14 0.051(3) 0.109(4) 0.134(4) -0.043(4) -0.048(3) 0.022(3)
S20 0.049(2) 0.0231(17) 0.0325(17) -0.0093(14) -0.0176(15) -0.0039(15)
S21 0.061(2) 0.0247(18) 0.0329(18) -0.0079(14) -0.0202(17) -0.0049(17)
S22 0.055(2) 0.0254(18) 0.045(2) -0.0161(16) -0.0182(17) -0.0010(16)
S23 0.064(2) 0.0329(19) 0.0369(19) -0.0149(16) -0.0167(17) -0.0072(18)
S24 0.093(3) 0.041(2) 0.053(2) -0.0275(19) -0.025(2) -0.008(2)
S30 0.046(2) 0.0359(19) 0.0331(18) -0.0118(15) -0.0015(16) -0.0081(16)
S31 0.059(2) 0.036(2) 0.063(2) -0.0177(19) 0.008(2) -0.0001(19)
S32 0.071(3) 0.100(4) 0.069(3) -0.003(3) 0.008(2) 0.019(3)
S33 0.074(3) 0.085(4) 0.076(3) -0.018(3) 0.011(3) 0.020(3)
S34 0.085(4) 0.167(7) 0.100(4) -0.013(4) 0.026(3) 0.042(4)
C10 0.046(8) 0.027(7) 0.052(8) -0.023(7) -0.022(7) 0.004(6)
C11 0.034(7) 0.024(7) 0.044(8) -0.015(6) -0.018(6) 0.008(6)
C12 0.055(9) 0.046(9) 0.070(10) -0.029(8) -0.028(8) 0.024(8)
C20 0.049(8) 0.031(7) 0.033(7) -0.009(6) -0.016(6) -0.014(6)
C21 0.031(7) 0.017(6) 0.035(7) -0.014(6) -0.006(6) -0.002(5)
C22 0.052(8) 0.037(8) 0.036(7) -0.022(6) -0.005(6) -0.006(7)
C30 0.039(8) 0.048(9) 0.036(8) -0.012(7) 0.010(7) -0.001(7)
C31 0.036(8) 0.071(11) 0.052(9) -0.030(9) 0.007(7) 0.002(8)
P1 0.061(2) 0.035(2) 0.0304(19) -0.0104(16) -0.0172(18) 0.0001(19)
C100 0.074(11) 0.053(10) 0.115(13) -0.049(10) -0.069(11) 0.025(9)
C106 0.033(8) 0.048(9) 0.061(10) -0.026(8) -0.014(7) 0.008(7)
C107 0.037(9) 0.079(13) 0.104(14) -0.042(11) -0.022(9) -0.002(9)
C108 0.083(14) 0.090(15) 0.126(17) -0.037(13) -0.048(13) -0.021(12)
C110 0.103(16) 0.065(12) 0.060(11) -0.015(10) -0.017(12) 0.027(12)
C111 0.082(14) 0.068(12) 0.076(13) -0.027(10) -0.038(11) 0.033(11)
C112 0.029(8) 0.044(9) 0.067(10) -0.030(8) -0.006(7) 0.007(7)
C113 0.079(11) 0.061(11) 0.058(10) -0.035(9) -0.026(9) 0.003(9)
C114 0.071(11) 0.063(11) 0.071(12) -0.036(10) -0.023(10) 0.001(9)
C115 0.061(11) 0.063(12) 0.077(12) -0.040(10) -0.035(10) 0.018(9)
C116 0.024(8) 0.082(13) 0.095(13) -0.060(11) -0.011(8) 0.006(9)
C117 0.025(8) 0.061(11) 0.111(14) -0.041(10) -0.016(9) 0.008(8)
C118 0.036(8) 0.043(9) 0.073(10) -0.027(8) -0.024(8) 0.010(7)
C119 0.033(9) 0.063(11) 0.095(13) -0.044(10) -0.019(9) 0.008(8)
C120 0.053(10) 0.050(11) 0.106(14) -0.027(10) -0.018(10) -0.014(9)
C121 0.083(13) 0.061(11) 0.074(12) -0.010(9) -0.030(10) -0.020(11)
C122 0.047(10) 0.082(12) 0.062(10) -0.013(9) -0.028(8) -0.018(9)
C123 0.051(9) 0.059(10) 0.057(9) -0.014(8) -0.031(8) -0.011(8)
P2 0.041(2) 0.047(2) 0.065(3) -0.030(2) -0.0217(19) 0.0052(19)
C200 0.065(10) 0.029(7) 0.032(7) -0.013(6) -0.008(7) -0.007(7)
C201 0.089(11) 0.028(8) 0.043(8) -0.007(7) -0.030(8) -0.010(8)
C202 0.134(16) 0.053(10) 0.043(9) -0.008(8) -0.048(11) -0.014(11)
C204 0.087(13) 0.078(13) 0.109(15) -0.068(12) 0.011(12) -0.026(11)
C205 0.069(11) 0.048(10) 0.045(9) -0.010(8) 0.004(8) -0.012(9)
C206 0.060(9) 0.040(8) 0.033(8) -0.008(7) -0.020(7) -0.008(7)
C207 0.075(12) 0.055(10) 0.038(8) -0.011(7) -0.023(8) 0.004(9)
C208 0.077(13) 0.060(11) 0.071(12) -0.008(9) -0.032(10) -0.019(10)
C209 0.087(14) 0.058(12) 0.138(18) -0.044(12) -0.061(14) -0.010(10)
C210 0.086(14) 0.060(12) 0.106(15) -0.057(11) -0.006(12) 0.014(11)
C211 0.054(10) 0.064(11) 0.067(10) -0.042(9) -0.019(8) 0.011(8)
C212 0.040(8) 0.049(9) 0.031(7) -0.017(7) -0.011(6) 0.003(7)
C213 0.077(11) 0.074(12) 0.042(9) -0.004(8) -0.030(8) -0.021(9)
C214 0.097(14) 0.112(17) 0.050(11) -0.017(12) -0.042(10) 0.003(13)
C215 0.055(10) 0.126(17) 0.042(10) -0.045(12) -0.015(8) 0.008(12)
C216 0.086(12) 0.075(12) 0.078(12) -0.053(11) -0.033(10) 0.005(10)
C217 0.073(10) 0.046(9) 0.043(8) -0.016(7) -0.029(8) -0.001(8)
C218 0.067(10) 0.029(8) 0.037(8) -0.009(7) -0.012(7) 0.001(7)
C219 0.079(11) 0.051(10) 0.034(8) -0.003(7) -0.018(8) -0.012(9)
C220 0.147(18) 0.031(9) 0.048(10) -0.019(8) -0.020(11) 0.023(11)
C221 0.108(15) 0.029(9) 0.078(12) -0.014(9) -0.026(11) 0.007(10)
C222 0.102(14) 0.039(10) 0.067(11) -0.012(9) -0.017(11) -0.013(10)
C223 0.084(12) 0.048(10) 0.047(9) -0.015(8) -0.001(8) -0.012(9)

loop_
_atom_type_symbol
_atom_type_description
_atom_type_scat_dispersion_real
_atom_type_scat_dispersion_imag
_atom_type_scat_source
C C 0.0033 0.0016 'International Tables Vol C Tables 4.2.6.8 and 6.1.1.4'
H H 0.0000 0.0000 'International Tables Vol C Tables 4.2.6.8 and 6.1.1.4'
S S 0.1246 0.1234 'International Tables Vol C Tables 4.2.6.8 and 6.1.1.4'
Mo Mo -1.6832 0.6857 'International Tables Vol C Tables 4.2.6.8 and 6.1.1.4'
P P 0.1023 0.0942 'International Tables Vol C Tables 4.2.6.8 and 6.1.1.4'

loop_
_geom_angle_atom_site_label_1
_geom_angle_atom_site_label_2
_geom_angle_atom_site_label_3
_geom_angle
S1 Mo1 S2 108.56(11)
S1 Mo1 S4 107.99(11)
S2 Mo1 S4 85.14(10)
S1 Mo1 S10 79.42(11)
S2 Mo1 S10 134.69(11)
S4 Mo1 S10 136.21(11)
S1 Mo1 S3 86.14(11)
S2 Mo1 S3 49.08(10)
S4 Mo1 S3 133.97(10)
S10 Mo1 S3 88.74(11)
S1 Mo1 S5 84.87(11)
S2 Mo1 S5 133.44(11)
S4 Mo1 S5 48.66(10)
S10 Mo1 S5 90.96(11)
S3 Mo1 S5 170.91(12)
S1 Mo1 S11 161.87(10)
S2 Mo1 S11 84.47(10)
S4 Mo1 S11 85.14(11)
S10 Mo1 S11 82.44(11)
S3 Mo1 S11 93.65(11)
S5 Mo1 S11 95.32(12)
S1 Mo1 Mo2 54.46(8)
S2 Mo1 Mo2 54.46(8)
S4 Mo1 Mo2 95.88(8)
S10 Mo1 Mo2 120.62(9)
S3 Mo1 Mo2 56.58(8)
S5 Mo1 Mo2 116.33(9)
S11 Mo1 Mo2 138.50(8)
S1 Mo1 Mo3 54.10(8)
S2 Mo1 Mo3 94.86(8)
S4 Mo1 Mo3 54.49(8)
S10 Mo1 Mo3 122.36(9)
S3 Mo1 Mo3 116.35(9)
S5 Mo1 Mo3 56.62(8)
S11 Mo1 Mo3 139.42(8)
Mo2 Mo1 Mo3 59.82(4)
S1 Mo2 S2 109.15(11)
S1 Mo2 S6 108.86(11)
S2 Mo2 S6 83.47(11)
S1 Mo2 S20 79.64(10)
S2 Mo2 S20 135.51(11)
S6 Mo2 S20 136.45(12)
S1 Mo2 S3 85.84(11)
S2 Mo2 S3 49.14(10)
S6 Mo2 S3 132.30(12)
S20 Mo2 S3 90.02(11)
S1 Mo2 S7 86.52(11)
S2 Mo2 S7 131.64(11)
S6 Mo2 S7 48.38(11)
S20 Mo2 S7 91.45(11)
S3 Mo2 S7 171.84(11)
S1 Mo2 S21 164.40(11)
S2 Mo2 S21 81.47(10)
S6 Mo2 S21 83.19(11)
S20 Mo2 S21 84.79(10)
S3 Mo2 S21 93.28(11)
S7 Mo2 S21 94.85(11)
S1 Mo2 Mo3 54.24(8)
S2 Mo2 Mo3 95.59(8)
S6 Mo2 Mo3 54.98(8)
S20 Mo2 Mo3 121.77(8)
S3 Mo2 Mo3 116.34(8)
S7 Mo2 Mo3 56.36(8)
S21 Mo2 Mo3 138.02(8)
S1 Mo2 Mo1 54.38(8)
S2 Mo2 Mo1 55.13(7)
S6 Mo2 Mo1 95.30(9)
S20 Mo2 Mo1 121.36(8)
S3 Mo2 Mo1 56.19(8)
S7 Mo2 Mo1 116.55(9)
S21 Mo2 Mo1 136.32(9)
Mo3 Mo2 Mo1 60.20(4)
S1 Mo3 S4 109.20(12)
S1 Mo3 S6 109.37(11)
S4 Mo3 S6 84.66(11)
S1 Mo3 S30 78.42(11)
S4 Mo3 S30 135.86(11)
S6 Mo3 S30 135.31(12)
S1 Mo3 S7 87.02(11)
S4 Mo3 S7 133.08(11)
S6 Mo3 S7 48.57(11)
S30 Mo3 S7 89.71(12)
S1 Mo3 S31 162.49(12)
S4 Mo3 S31 83.22(12)
S6 Mo3 S31 83.45(12)
S30 Mo3 S31 84.08(12)
S7 Mo3 S31 93.32(13)
S1 Mo3 S5 84.91(11)
S4 Mo3 S5 48.86(10)
S6 Mo3 S5 133.11(12)
S30 Mo3 S5 90.63(11)
S7 Mo3 S5 171.69(11)
S31 Mo3 S5 94.98(13)
S1 Mo3 Mo2 54.59(8)
S4 Mo3 Mo2 96.64(8)
S6 Mo3 Mo2 55.15(8)
S30 Mo3 Mo2 120.16(9)
S7 Mo3 Mo2 56.79(8)
S31 Mo3 Mo2 138.25(10)
S5 Mo3 Mo2 116.28(9)
S1 Mo3 Mo1 54.37(8)
S4 Mo3 Mo1 55.44(8)
S6 Mo3 Mo1 95.26(9)
S30 Mo3 Mo1 121.49(9)
S7 Mo3 Mo1 116.74(9)
S31 Mo3 Mo1 138.47(11)
S5 Mo3 Mo1 56.41(8)
Mo2 Mo3 Mo1 59.98(4)
Mo3 S1 Mo1 71.53(9)
Mo3 S1 Mo2 71.18(9)
Mo1 S1 Mo2 71.16(9)
S3 S2 Mo2 68.37(13)
S3 S2 Mo1 67.60(12)
Mo2 S2 Mo1 70.41(9)
S2 S3 Mo1 63.31(11)
S2 S3 Mo2 62.49(12)
Mo1 S3 Mo2 67.23(8)
S5 S4 Mo3 68.52(13)
S5 S4 Mo1 67.75(12)
Mo3 S4 Mo1 70.07(9)
S4 S5 Mo1 63.59(12)
S4 S5 Mo3 62.62(12)
Mo1 S5 Mo3 66.97(8)
S7 S6 Mo3 68.10(13)
S7 S6 Mo2 68.38(13)
Mo3 S6 Mo2 69.88(9)
S6 S7 Mo3 63.34(13)
S6 S7 Mo2 63.24(13)
Mo3 S7 Mo2 66.85(9)
C10 S10 Mo1 103.7(4)
C11 S11 Mo1 103.9(4)
C12 S12 C10 99.1(6)
C11 S13 C12 98.4(7)
C21 S20 Mo2 102.9(4)
C20 S21 Mo2 102.0(4)
C22 S22 C21 98.5(6)
C22 S23 C20 98.9(6)
C30 S30 Mo3 103.4(4)
C31 S31 Mo3 100.7(5)
C32 S32 C30 99.8(8)
C31 S33 C32 95.8(8)
C11 C10 S10 126.0(9)
C11 C10 S12 113.7(10)
S10 C10 S12 120.3(7)
C10 C11 S13 117.0(9)
C10 C11 S11 121.5(10)
S13 C11 S11 121.4(7)
S14 C12 S12 125.2(8)
S14 C12 S13 123.4(10)
S12 C12 S13 111.3(8)
C21 C20 S21 125.3(9)
C21 C20 S23 114.8(9)
S21 C20 S23 119.6(7)
C20 C21 S22 116.0(8)
C20 C21 S20 124.8(9)
S22 C21 S20 119.2(6)
S24 C22 S22 125.3(8)
S24 C22 S23 122.9(7)
S22 C22 S23 111.7(7)
C31 C30 S32 116.6(10)
C31 C30 S30 124.2(10)
S32 C30 S30 119.1(8)
C30 C31 S31 127.2(11)
C30 C31 S33 117.1(11)
S31 C31 S33 115.7(9)
S34 C32 S32 127.7(13)
S34 C32 S33 121.6(12)
S32 C32 S33 110.6(11)
C200 P1 C206 110.1(6)
C200 P1 C218 110.9(6)
C206 P1 C218 105.8(7)
C200 P1 C212 106.9(6)
C206 P1 C212 110.0(6)
C218 P1 C212 113.1(6)
C101 C100 C105 120.1(16)
C101 C100 P2 120.9(13)
C105 C100 P2 119.0(12)
C100 C101 C102 119.8(19)
C103 C102 C101 119(2)
C104 C103 C102 119(2)
C103 C104 C105 120(2)
C100 C105 C104 121.4(18)
C111 C106 C107 117.4(15)
C111 C106 P2 122.9(13)
C107 C106 P2 119.7(12)
C106 C107 C108 121.0(16)
C109 C108 C107 115.5(18)
C110 C109 C108 128(2)
C109 C110 C111 115.2(19)
C106 C111 C110 123.0(18)
C117 C112 C113 118.4(13)
C117 C112 P2 124.3(12)
C113 C112 P2 117.2(11)
C114 C113 C112 119.6(15)
C115 C114 C113 121.5(16)
C114 C115 C116 120.2(15)
C115 C116 C117 119.7(15)
C112 C117 C116 120.5(16)
C119 C118 C123 119.7(14)
C119 C118 P2 118.9(11)
C123 C118 P2 121.3(11)
C120 C119 C118 120.0(14)
C119 C120 C121 121.2(15)
C122 C121 C120 119.4(15)
C121 C122 C123 120.9(14)
C118 C123 C122 118.8(14)
C100 P2 C106 109.6(8)
C100 P2 C118 107.0(7)
C106 P2 C118 110.4(6)
C100 P2 C112 112.3(6)
C106 P2 C112 106.6(7)
C118 P2 C112 111.0(7)
C205 C200 C201 121.8(13)
C205 C200 P1 117.6(10)
C201 C200 P1 120.5(11)
C202 C201 C200 116.9(14)
C203 C202 C201 120.2(16)
C202 C203 C204 125.0(19)
C205 C204 C203 117.2(17)
C200 C205 C204 118.9(15)
C211 C206 C207 117.1(13)
C211 C206 P1 123.2(11)
C207 C206 P1 119.7(11)
C208 C207 C206 122.4(15)
C209 C208 C207 120.2(17)
C208 C209 C210 118.2(17)
C209 C210 C211 122.6(16)
C210 C211 C206 119.4(14)
C217 C212 C213 119.7(12)
C217 C212 P1 119.1(9)
C213 C212 P1 120.8(11)
C214 C213 C212 119.1(16)
C213 C214 C215 120.0(16)
C216 C215 C214 120.5(16)
C217 C216 C215 120.5(17)
C216 C217 C212 120.1(14)
C219 C218 C223 118.6(13)
C219 C218 P1 120.6(11)
C223 C218 P1 120.6(11)
C220 C219 C218 120.2(15)
C221 C220 C219 119.9(15)
C220 C221 C222 121.1(16)
C221 C222 C223 121.1(17)
C222 C223 C218 119.0(15)

loop_
_geom_bond_atom_site_label_1
_geom_bond_atom_site_label_2
_geom_bond_distance
Mo1 S1 2.374(3)
Mo1 S2 2.407(3)
Mo1 S4 2.427(3)
Mo1 S10 2.468(3)
Mo1 S3 2.491(3)
Mo1 S5 2.508(3)
Mo1 S11 2.517(3)
Mo1 Mo2 2.7640(14)
Mo1 Mo3 2.7702(16)
Mo2 S1 2.376(3)
Mo2 S2 2.387(3)
Mo2 S6 2.412(3)
Mo2 S20 2.449(3)
Mo2 S3 2.502(3)
Mo2 S7 2.511(3)
Mo2 S21 2.521(3)
Mo2 Mo3 2.7597(15)
Mo3 S1 2.366(3)
Mo3 S4 2.399(3)
Mo3 S6 2.407(3)
Mo3 S30 2.454(3)
Mo3 S7 2.499(3)
Mo3 S31 2.509(4)
Mo3 S5 2.513(3)
S2 S3 2.036(4)
S4 S5 2.034(4)
S6 S7 2.019(5)
S10 C10 1.720(13)
S11 C11 1.727(11)
S12 C12 1.715(16)
S12 C10 1.763(12)
S13 C11 1.719(12)
S13 C12 1.750(13)
S14 C12 1.639(14)
S20 C21 1.749(11)
S21 C20 1.706(12)
S22 C22 1.724(12)
S22 C21 1.736(11)
S23 C22 1.730(13)
S23 C20 1.737(11)
S24 C22 1.643(12)
S30 C30 1.745(13)
S31 C31 1.748(14)
S32 C32 1.687(19)
S32 C30 1.718(13)
S33 C31 1.760(13)
S33 C32 1.79(2)
S34 C32 1.633(19)
C10 C11 1.371(16)
C20 C21 1.367(15)
C30 C31 1.285(18)
P1 C200 1.778(13)
P1 C206 1.779(13)
P1 C218 1.808(13)
P1 C212 1.811(12)
C100 C101 1.35(2)
C100 C105 1.36(2)
C100 P2 1.762(14)
C101 C102 1.44(3)
C102 C103 1.42(3)
C103 C104 1.36(3)
C104 C105 1.42(2)
C106 C111 1.364(19)
C106 C107 1.374(19)
C106 P2 1.774(14)
C107 C108 1.38(2)
C108 C109 1.36(2)
C109 C110 1.28(2)
C110 C111 1.39(2)
C112 C117 1.327(19)
C112 C113 1.409(19)
C112 P2 1.802(13)
C113 C114 1.357(19)
C114 C115 1.310(19)
C115 C116 1.36(2)
C116 C117 1.391(19)
C118 C119 1.361(19)
C118 C123 1.380(17)
C118 P2 1.791(14)
C119 C120 1.36(2)
C120 C121 1.37(2)
C121 C122 1.337(19)
C122 C123 1.399(19)
C200 C205 1.379(19)
C200 C201 1.423(17)
C201 C202 1.417(19)
C202 C203 1.28(2)
C203 C204 1.41(2)
C204 C205 1.40(2)
C206 C211 1.375(17)
C206 C207 1.384(18)
C207 C208 1.36(2)
C208 C209 1.35(2)
C209 C210 1.37(2)
C210 C211 1.37(2)
C212 C217 1.387(18)
C212 C213 1.388(17)
C213 C214 1.37(2)
C214 C215 1.38(2)
C215 C216 1.36(2)
C216 C217 1.347(18)
C218 C219 1.367(18)
C218 C223 1.378(19)
C219 C220 1.349(19)
C220 C221 1.32(2)
C221 C222 1.33(2)
C222 C223 1.34(2)
